data_1557663
loop_
_publ_author_name
'Chen, Xue'
'Liu, Zheng-Fei'
'Jin, Wei Jun'

_publ_section_title
;
 The Effect of Electron Donation and Intermolecular Interactions on
 Ultralong Phosphorescence Lifetime of 4-Carnoyl Phenylboronic Acids.
;
_journal_name_full 'The journal of physical chemistry. A'
_journal_paper_doi 10.1021/acs.jpca.9b11943
_journal_year 2020
_chemical_formula_moiety 'C8 H10 B N O3'
_chemical_formula_sum 'C8 H10 B N O3'
_chemical_formula_weight 179.00
_space_group_crystal_system monoclinic
_space_group_IT_number 14
_space_group_name_Hall '-P 2ybc'
_space_group_name_H-M_alt 'P 1 21/c 1'
_symmetry_Int_Tables_number 14
_atom_sites_solution_primary direct
_audit_creation_date 2020-02-17
_audit_creation_method
;
Olex2 1.2
(compiled 2018.05.29 svn.r3508 for OlexSys, GUI svn.r5506)
;
_cell_angle_alpha 90
_cell_angle_beta 98.767(3)
_cell_angle_gamma 90
_cell_formula_units_Z 4
_cell_length_a 4.98445(16)
_cell_length_b 24.1243(7)
_cell_length_c 7.0635(2)
_cell_measurement_reflns_used 2743
_cell_measurement_temperature 100.0(3)
_cell_measurement_theta_max 71.7020
_cell_measurement_theta_min 6.5770
_cell_volume 839.44(4)
_computing_cell_refinement 'CrysAlisPro 1.171.39.46e (Rigaku OD, 2018)'
_computing_data_collection 'CrysAlisPro 1.171.39.46e (Rigaku OD, 2018)'
_computing_data_reduction 'CrysAlisPro 1.171.39.46e (Rigaku OD, 2018)'
_computing_molecular_graphics 'Olex2 (Dolomanov et al., 2009)'
_computing_publication_material 'Olex2 (Dolomanov et al., 2009)'
_computing_structure_refinement 'olex2.refine (Bourhis et al., 2015)'
_computing_structure_solution 'ShelXT (Sheldrick, 2015)'
_diffrn_ambient_environment N~2~
_diffrn_ambient_temperature 100.0(3)
_diffrn_detector 'CCD plate'
_diffrn_detector_area_resol_mean 5.3127
_diffrn_detector_type AtlasS2
_diffrn_measured_fraction_theta_full 0.9818
_diffrn_measured_fraction_theta_max 0.9818
_diffrn_measurement_details
;
List of Runs (angles in degrees, time in seconds):

  # Type    Start    End  Width  t~exp~   \w     \q     \k     \f   Frames
--------------------------------------------------------------------------
  1  \w    -86.00 -11.00   1.00    1.40    --  -41.49 125.00   0.00   75
  2  \w   -114.00 -60.00   1.00    1.40    --  -41.49 -37.00-150.00   54
  3  \w    -61.00  29.00   1.00    1.40    --  -41.49  57.00 -60.00   90
  4  \w     23.00 118.00   1.00    1.40    --   41.49  77.00 150.00   95
  5  \w     73.00 124.00   1.00    5.61    --  104.69 -61.00 -60.00   51
  6  \w     25.00  50.00   1.00    5.61    --  104.69 -94.00  90.00   25
  7  \w     86.00 134.00   1.00    5.61    --  104.69 -61.00  60.00   48
  8  \w     78.00 112.00   1.00    5.61    --  104.69-125.00  90.00   34
  9  \w     96.00 178.00   1.00    5.61    --  104.69 125.00 -30.00   82
 10  \w     53.00 118.00   1.00    5.61    --  104.69-125.00 -60.00   65
 11  \w     40.00 131.00   1.00    5.61    --  104.69 -45.00-120.00   91
 12  \w     76.00 146.00   1.00    5.61    --  104.69  30.00 150.00   70
 13  \w     35.00  80.00   1.00    5.61    --  104.69 -61.00  60.00   45
 14  \w     81.00 107.00   1.00    5.61    --  104.69 -94.00  90.00   26
 15  \w     37.00  71.00   1.00    5.61    --  104.69 -30.00-180.00   34
 16  \w     97.00 127.00   1.00    5.61    --  104.69 -30.00-180.00   30
 17  \w    150.00 178.00   1.00    5.61    --  104.69 125.00  90.00   28
 18  \w     77.00 178.00   1.00    5.61    --  104.69  30.00  60.00  101
;
_diffrn_measurement_device 'four-circle diffractometer'
_diffrn_measurement_device_type 'SuperNova, Dual, Cu at home/near, AtlasS2'
_diffrn_measurement_method '\w scans'
_diffrn_orient_matrix_type 'CrysAlisPro convention (1999,Acta A55,543-557)'
_diffrn_orient_matrix_UB_11 0.3080908000
_diffrn_orient_matrix_UB_12 0.0062694000
_diffrn_orient_matrix_UB_13 0.0636604000
_diffrn_orient_matrix_UB_21 -0.0489496000
_diffrn_orient_matrix_UB_22 0.0117092000
_diffrn_orient_matrix_UB_23 0.2064074000
_diffrn_orient_matrix_UB_31 0.0216160000
_diffrn_orient_matrix_UB_32 -0.0624703000
_diffrn_orient_matrix_UB_33 0.0450728000
_diffrn_radiation_monochromator mirror
_diffrn_radiation_probe x-ray
_diffrn_radiation_type 'Cu K\a'
_diffrn_radiation_wavelength 1.54184
_diffrn_reflns_av_R_equivalents 0.0354
_diffrn_reflns_av_unetI/netI 0.0329
_diffrn_reflns_limit_h_max 6
_diffrn_reflns_limit_h_min -5
_diffrn_reflns_limit_k_max 19
_diffrn_reflns_limit_k_min -29
_diffrn_reflns_limit_l_max 8
_diffrn_reflns_limit_l_min -8
_diffrn_reflns_number 5239
_diffrn_reflns_theta_full 71.9548
_diffrn_reflns_theta_max 71.95
_diffrn_reflns_theta_min 3.66
_diffrn_source 'micro-focus sealed X-ray tube'
_diffrn_source_type 'SuperNova (Cu) X-ray Source'
_exptl_absorpt_coefficient_mu 0.883
_exptl_absorpt_correction_T_max 1.00000
_exptl_absorpt_correction_T_min 0.83616
_exptl_absorpt_correction_type multi-scan
_exptl_absorpt_process_details
;
CrysAlisPro 1.171.39.46e (Rigaku Oxford Diffraction, 2018)
Empirical absorption correction using spherical harmonics,
 implemented in SCALE3 ABSPACK scaling algorithm.
;
_exptl_crystal_colour 'clear light colourless'
_exptl_crystal_density_diffrn 1.4161
_exptl_crystal_description needle
_exptl_crystal_F_000 377.3510
_exptl_crystal_size_max 0.9
_exptl_crystal_size_mid 0.6
_exptl_crystal_size_min 0.3
_refine_diff_density_max 0.3539
_refine_diff_density_min -0.2941
_refine_diff_density_rms 0.0517
_refine_ls_d_res_high 0.8108
_refine_ls_d_res_low 12.0622
_refine_ls_goodness_of_fit_ref 1.0645
_refine_ls_hydrogen_treatment constr
_refine_ls_matrix_type full
_refine_ls_number_constraints 18
_refine_ls_number_parameters 121
_refine_ls_number_reflns 1620
_refine_ls_number_restraints 0
_refine_ls_restrained_S_all 1.0645
_refine_ls_R_factor_all 0.0407
_refine_ls_R_factor_gt 0.0360
_refine_ls_shift/su_max 0.0000
_refine_ls_shift/su_mean 0.0000
_refine_ls_structure_factor_coef Fsqd
_refine_ls_weighting_details 'w=1/[\s^2^(Fo^2^)+(0.0409P)^2^+0.3488P] where P=(Fo^2^+2Fc^2^)/3'
_refine_ls_weighting_scheme calc
_refine_ls_wR_factor_gt 0.0917
_refine_ls_wR_factor_ref 0.0948
_reflns_Friedel_coverage 0.0
_reflns_limit_h_max 5
_reflns_limit_h_min -6
_reflns_limit_k_max 29
_reflns_limit_k_min 0
_reflns_limit_l_max 8
_reflns_limit_l_min 0
_reflns_number_gt 1453
_reflns_number_total 1620
_reflns_threshold_expression I>=2u(I)
_cod_data_source_file jp9b11943_si_005.cif
_cod_data_source_block 20190601a
_cod_database_code 1557663
_chemical_oxdiff_formula C1H1N1O1B1
_reflns_odcompleteness_completeness 99.94
_reflns_odcompleteness_iscentric 1
_reflns_odcompleteness_theta 66.97
_olex2_refinement_description
;
1. Fixed Uiso
 At 1.2 times of:
  All C(H) groups, All N(H) groups
 At 1.5 times of:
  All C(H,H,H) groups, All O(H) groups
2.a Aromatic/amide H refined with riding coordinates:
 N1(H1a), C4(H4), C2(H2a), C1(H1b), C5(H5)
2.b Idealised Me refined as rotating group:
 C8(H8a,H8b,H8c)
2.c Idealised tetrahedral OH refined as rotating group:
 O1(H1), O2(H2)
;
_olex2_submission_special_instructions 'No special instructions were received'
_oxdiff_exptl_absorpt_empirical_details
;
Empirical correction (ABSPACK) includes:
- Absorption correction using spherical harmonics
- Frame scaling
;
_oxdiff_exptl_absorpt_empirical_full_max 2.332
_oxdiff_exptl_absorpt_empirical_full_min 0.668

loop_
_space_group_symop_id
_space_group_symop_operation_xyz
1 x,y,z
2 -x,y+1/2,-z+1/2
3 -x,-y,-z
4 x,-y-1/2,z-1/2

loop_
_atom_site_label
_atom_site_type_symbol
_atom_site_fract_x
_atom_site_fract_y
_atom_site_fract_z
_atom_site_U_iso_or_equiv
_atom_site_adp_type
_atom_site_occupancy
_atom_site_refinement_flags_posn
O1 O 0.29632(19) 0.53806(4) 0.12432(12) 0.0159(2) Uani 1.000000 .
H1 H 0.16666(19) 0.5443(8) 0.1800(8) 0.0238(3) Uiso 1.000000 GR
O2 O 0.76777(19) 0.52755(4) 0.19606(13) 0.0174(2) Uani 1.000000 .
H2 H 0.7327(3) 0.5078(6) 0.1010(16) 0.0261(4) Uiso 1.000000 GR
O3 O 0.3290(2) 0.68541(4) 1.01470(14) 0.0213(3) Uani 1.000000 .
N1 N 0.7859(2) 0.68148(5) 1.07388(16) 0.0150(3) Uani 1.000000 .
H1a H 0.9322(2) 0.66804(5) 1.04158(16) 0.0180(3) Uiso 1.000000 R
C3 C 0.5529(3) 0.63814(5) 0.78585(17) 0.0140(3) Uani 1.000000 .
C6 C 0.5403(3) 0.58016(5) 0.43908(18) 0.0138(3) Uani 1.000000 .
C7 C 0.5466(3) 0.67003(5) 0.96846(18) 0.0144(3) Uani 1.000000 .
C4 C 0.7581(3) 0.60080(5) 0.76343(18) 0.0151(3) Uani 1.000000 .
H4 H 0.8999(3) 0.59494(5) 0.86325(18) 0.0182(3) Uiso 1.000000 R
C2 C 0.3417(3) 0.64685(5) 0.63497(19) 0.0158(3) Uani 1.000000 .
H2a H 0.2042(3) 0.67191(5) 0.64877(19) 0.0190(3) Uiso 1.000000 R
C1 C 0.3368(3) 0.61806(6) 0.46412(18) 0.0158(3) Uani 1.000000 .
H1b H 0.1951(3) 0.62416(6) 0.36439(18) 0.0190(3) Uiso 1.000000 R
C5 C 0.7515(3) 0.57219(6) 0.59167(18) 0.0151(3) Uani 1.000000 .
H5 H 0.8898(3) 0.54732(6) 0.57800(18) 0.0181(3) Uiso 1.000000 R
C8 C 0.8014(3) 0.71653(6) 1.24318(19) 0.0187(3) Uani 1.000000 .
H8a H 0.6987(19) 0.7498(2) 1.2114(4) 0.0280(4) Uiso 1.000000 GR
H8b H 0.728(2) 0.69696(18) 1.3421(6) 0.0280(4) Uiso 1.000000 GR
H8c H 0.9875(4) 0.7259(4) 1.2877(10) 0.0280(4) Uiso 1.000000 GR
B1 B 0.5327(3) 0.54735(6) 0.2465(2) 0.0139(3) Uani 1.000000 .

loop_
_atom_site_aniso_label
_atom_site_aniso_U_11
_atom_site_aniso_U_22
_atom_site_aniso_U_33
_atom_site_aniso_U_12
_atom_site_aniso_U_13
_atom_site_aniso_U_23
O1 0.0116(5) 0.0230(5) 0.0129(4) 0.0008(4) 0.0018(3) -0.0042(3)
O2 0.0135(5) 0.0244(5) 0.0140(5) -0.0005(4) 0.0009(3) -0.0069(4)
O3 0.0129(5) 0.0325(6) 0.0189(5) 0.0000(4) 0.0038(4) -0.0087(4)
N1 0.0135(6) 0.0195(6) 0.0120(5) 0.0009(4) 0.0016(4) -0.0037(4)
C3 0.0146(7) 0.0159(6) 0.0117(6) -0.0032(5) 0.0031(5) -0.0006(5)
C6 0.0130(7) 0.0166(6) 0.0119(6) -0.0023(5) 0.0025(5) 0.0003(5)
C7 0.0142(7) 0.0163(6) 0.0128(6) -0.0008(5) 0.0026(5) 0.0008(5)
C4 0.0142(6) 0.0184(7) 0.0121(6) -0.0003(5) -0.0002(5) 0.0009(5)
C2 0.0133(7) 0.0182(6) 0.0159(6) 0.0019(5) 0.0022(5) -0.0011(5)
C1 0.0135(7) 0.0202(7) 0.0130(6) 0.0004(5) -0.0007(5) 0.0000(5)
C5 0.0143(7) 0.0168(6) 0.0141(6) 0.0014(5) 0.0023(5) -0.0003(5)
C8 0.0188(7) 0.0218(7) 0.0149(6) -0.0001(5) 0.0007(5) -0.0054(5)
B1 0.0137(7) 0.0156(7) 0.0122(6) -0.0006(5) 0.0016(5) 0.0014(5)

loop_
_atom_type_symbol
_atom_type_scat_dispersion_real
_atom_type_scat_dispersion_imag
_atom_type_scat_Cromer_Mann_a1
_atom_type_scat_Cromer_Mann_a2
_atom_type_scat_Cromer_Mann_a3
_atom_type_scat_Cromer_Mann_a4
_atom_type_scat_Cromer_Mann_b1
_atom_type_scat_Cromer_Mann_b2
_atom_type_scat_Cromer_Mann_b3
_atom_type_scat_Cromer_Mann_b4
_atom_type_scat_Cromer_Mann_c
_atom_type_scat_source
_atom_type_scat_dispersion_source
H 0.00000 0.00000 0.49300 0.32291 0.14019 0.04081 10.51090 26.12570 3.14236 57.79970 0.0030380000826 'International Tables Volume C Table 6.1.1.4 (pp. 500-502)' 'Henke, Gullikson and Davis, At. Data and Nucl. Data Tables, 1993, 54, 2'
C 0.01920 0.00962 2.31000 1.02000 1.58860 0.86500 20.84390 10.20750 0.56870 51.65120 0.215599998832 'International Tables Volume C Table 6.1.1.4 (pp. 500-502)' 'Henke, Gullikson and Davis, At. Data and Nucl. Data Tables, 1993, 54, 2'
B 0.00963 0.00408 2.05450 1.33260 1.09790 0.70680 23.21850 1.02100 60.34980 0.14030 -0.193200007081 'International Tables Volume C Table 6.1.1.4 (pp. 500-502)' 'Henke, Gullikson and Davis, At. Data and Nucl. Data Tables, 1993, 54, 2'
O 0.05239 0.03377 3.04850 2.28680 1.54630 0.86700 13.27710 5.70110 0.32390 32.90890 0.250800013542 'International Tables Volume C Table 6.1.1.4 (pp. 500-502)' 'Henke, Gullikson and Davis, At. Data and Nucl. Data Tables, 1993, 54, 2'
N 0.03256 0.01839 12.21260 3.13220 2.01250 1.16630 0.00570 9.89330 28.99750 0.58260 -11.5290002823 'International Tables Volume C Table 6.1.1.4 (pp. 500-502)' 'Henke, Gullikson and Davis, At. Data and Nucl. Data Tables, 1993, 54, 2'

loop_
_geom_angle_atom_site_label_1
_geom_angle_atom_site_label_2
_geom_angle_atom_site_label_3
_geom_angle
_geom_angle_site_symmetry_1
_geom_angle_site_symmetry_3
_geom_angle_publ_flag
B1 O1 H1 109.5 . . ?
B1 O2 H2 109.5 . . ?
C7 N1 H1a 119.70(7) . . ?
C8 N1 H1a 119.70(7) . . ?
C8 N1 C7 120.59(11) . . ?
C4 C3 C7 122.70(11) . . ?
C2 C3 C7 117.74(12) . . ?
C2 C3 C4 119.56(12) . . ?
C5 C6 C1 117.89(12) . . ?
B1 C6 C1 121.20(11) . . ?
B1 C6 C5 120.91(12) . . ?
N1 C7 O3 122.39(12) . . ?
C3 C7 O3 120.86(12) . . ?
C3 C7 N1 116.73(11) . . ?
H4 C4 C3 119.98(7) . . ?
C5 C4 C3 120.04(12) . . ?
C5 C4 H4 119.98(8) . . ?
H2a C2 C3 120.01(7) . . ?
C1 C2 C3 119.97(12) . . ?
C1 C2 H2a 120.01(8) . . ?
C2 C1 C6 121.35(12) . . ?
H1b C1 C6 119.33(7) . . ?
H1b C1 C2 119.33(8) . . ?
C4 C5 C6 121.19(12) . . ?
H5 C5 C6 119.40(8) . . ?
H5 C5 C4 119.40(8) . . ?
H8a C8 N1 109.5 . . ?
H8b C8 N1 109.5 . . ?
H8b C8 H8a 109.5 . . ?
H8c C8 N1 109.5 . . ?
H8c C8 H8a 109.5 . . ?
H8c C8 H8b 109.5 . . ?
O2 B1 O1 118.02(11) . . ?
C6 B1 O1 122.26(12) . . ?
C6 B1 O2 119.72(12) . . ?

loop_
_geom_bond_atom_site_label_1
_geom_bond_atom_site_label_2
_geom_bond_distance
_geom_bond_site_symmetry_2
_geom_bond_publ_flag
O1 H1 0.8200 . ?
O1 B1 1.3688(17) . ?
O2 H2 0.8200 . ?
O2 B1 1.3619(18) . ?
O3 C7 1.2366(17) . ?
N1 H1a 0.8600 . ?
N1 C7 1.3350(18) . ?
N1 C8 1.4570(16) . ?
C3 C7 1.5063(17) . ?
C3 C4 1.3901(19) . ?
C3 C2 1.3952(19) . ?
C6 C1 1.3969(19) . ?
C6 C5 1.4004(18) . ?
C6 B1 1.5693(18) . ?
C4 H4 0.9300 . ?
C4 C5 1.3919(18) . ?
C2 H2a 0.9300 . ?
C2 C1 1.3893(18) . ?
C1 H1b 0.9300 . ?
C5 H5 0.9300 . ?
C8 H8a 0.9600 . ?
C8 H8b 0.9600 . ?
C8 H8c 0.9600 . ?
